data_7715214
loop_
_publ_author_name
'Luff, Martin S.'
'Walther, Luis'
'Finze, Maik'
'Radius, Udo'

_publ_section_title
;
 NHC-ligated nickel(II) cyanoborate complexes and salts.
;
_journal_issue 12
_journal_name_full 'Dalton transactions (Cambridge, England : 2003)'
_journal_page_first 5391
_journal_page_last 5400
_journal_paper_doi 10.1039/d4dt00231h
_journal_volume 53
_journal_year 2024
_chemical_formula_moiety 'C21 H33 B Br N7 Ni'
_chemical_formula_sum 'C21 H33 B Br N7 Ni'
_chemical_formula_weight 532.94
_space_group_crystal_system monoclinic
_space_group_IT_number 15
_space_group_name_Hall '-C 2yc'
_space_group_name_H-M_alt 'C 1 2/c 1'
_atom_sites_solution_hydrogens mixed
_atom_sites_solution_primary dual
_atom_sites_solution_secondary difmap
_audit_creation_method SHELXL-2018/3
_audit_update_record
;
2024-01-24 deposited with the CCDC.	2024-02-21 downloaded from the CCDC.
;
_cell_angle_alpha 90
_cell_angle_beta 96.051(3)
_cell_angle_gamma 90
_cell_formula_units_Z 8
_cell_length_a 25.4701(9)
_cell_length_b 8.9526(3)
_cell_length_c 23.2828(7)
_cell_measurement_reflns_used 7883
_cell_measurement_temperature 100(2)
_cell_measurement_theta_max 75.1130
_cell_measurement_theta_min 1.9460
_cell_volume 5279.4(3)
_computing_cell_refinement 'CrysAlisPro 1.171.40.45a (Rigaku OD, 2019)'
_computing_data_collection 'CrysAlisPro 1.171.40.45a (Rigaku OD, 2019)'
_computing_data_reduction 'CrysAlisPro 1.171.40.45a (Rigaku OD, 2019)'
_computing_molecular_graphics 'Olex2 (Dolomanov et al., 2009)'
_computing_publication_material 'Olex2 (Dolomanov et al., 2009)'
_computing_structure_refinement 'SHELXL-2018/3 (Sheldrick, 2018)'
_computing_structure_solution 'SHELXT 2014/5 (Sheldrick, 2014)'
_diffrn_ambient_temperature 100(2)
_diffrn_detector_area_resol_mean 10.0000
_diffrn_measured_fraction_theta_full 0.989
_diffrn_measured_fraction_theta_max 0.989
_diffrn_measurement_device_type 'XtaLAB Synergy, Dualflex, HyPix'
_diffrn_measurement_method '\w scans'
_diffrn_radiation_type CuK\a
_diffrn_radiation_wavelength 1.54184
_diffrn_reflns_av_R_equivalents 0.0566
_diffrn_reflns_av_unetI/netI 0.0377
_diffrn_reflns_Laue_measured_fraction_full 0.989
_diffrn_reflns_Laue_measured_fraction_max 0.989
_diffrn_reflns_limit_h_max 30
_diffrn_reflns_limit_h_min -30
_diffrn_reflns_limit_k_max 10
_diffrn_reflns_limit_k_min -10
_diffrn_reflns_limit_l_max 14
_diffrn_reflns_limit_l_min -27
_diffrn_reflns_number 17417
_diffrn_reflns_point_group_measured_fraction_full 0.989
_diffrn_reflns_point_group_measured_fraction_max 0.989
_diffrn_reflns_theta_full 67.067
_diffrn_reflns_theta_max 67.067
_diffrn_reflns_theta_min 3.490
_diffrn_source 'micro-focus sealed X-ray tube'
_exptl_absorpt_coefficient_mu 2.988
_exptl_absorpt_correction_T_max 1.000
_exptl_absorpt_correction_T_min 0.515
_exptl_absorpt_correction_type gaussian
_exptl_absorpt_process_details
;
CrysAlisPro 1.171.40.49a (Rigaku Oxford Diffraction, 2019)
Numerical absorption correction based on gaussian integration over
			a multifaceted crystal model
Empirical absorption correction using spherical harmonics,
 implemented in SCALE3 ABSPACK scaling algorithm.
;
_exptl_crystal_colour yellow
_exptl_crystal_density_diffrn 1.341
_exptl_crystal_description plate
_exptl_crystal_F_000 2208
_exptl_crystal_size_max 0.370
_exptl_crystal_size_mid 0.158
_exptl_crystal_size_min 0.044
_refine_diff_density_max 1.089
_refine_diff_density_min -0.556
_refine_diff_density_rms 0.103
_refine_ls_extinction_method none
_refine_ls_goodness_of_fit_ref 1.092
_refine_ls_hydrogen_treatment mixed
_refine_ls_matrix_type full
_refine_ls_number_parameters 292
_refine_ls_number_reflns 4654
_refine_ls_number_restraints 0
_refine_ls_restrained_S_all 1.092
_refine_ls_R_factor_all 0.0590
_refine_ls_R_factor_gt 0.0549
_refine_ls_shift/su_max 0.001
_refine_ls_shift/su_mean 0.000
_refine_ls_structure_factor_coef Fsqd
_refine_ls_weighting_details 'w=1/[\s^2^(Fo^2^)+(0.0886P)^2^+15.8742P] where P=(Fo^2^+2Fc^2^)/3'
_refine_ls_weighting_scheme calc
_refine_ls_wR_factor_gt 0.1499
_refine_ls_wR_factor_ref 0.1531
_reflns_Friedel_coverage 0.000
_reflns_number_gt 4246
_reflns_number_total 4654
_reflns_threshold_expression 'I > 2\s(I)'
_cod_data_source_file d4dt00231h2.cif
_cod_data_source_block Compound_cis_11c
_cod_depositor_comments 'Adding full bibliography for 7715213--7715230.cif.'
_cod_original_sg_symbol_H-M 'C 2/c'
_cod_database_code 7715214
_shelx_shelxl_version_number 2018/3
_shelx_space_group_comment
;
The symmetry employed for this shelxl refinement is uniquely defined
by the following loop, which should always be used as a source of
symmetry information in preference to the above space-group names.
They are only intended as comments.
;

loop_
_space_group_symop_operation_xyz
'x, y, z'
'-x, y, -z+1/2'
'x+1/2, y+1/2, z'
'-x+1/2, y+1/2, -z+1/2'
'-x, -y, -z'
'x, -y, z-1/2'
'-x+1/2, -y+1/2, -z'
'x+1/2, -y+1/2, z-1/2'

loop_
_atom_site_label
_atom_site_type_symbol
_atom_site_fract_x
_atom_site_fract_y
_atom_site_fract_z
_atom_site_U_iso_or_equiv
_atom_site_adp_type
_atom_site_occupancy
_atom_site_site_symmetry_order
_atom_site_calc_flag
_atom_site_refinement_flags_posn
_atom_site_refinement_flags_adp
_atom_site_refinement_flags_occupancy
_atom_site_disorder_assembly
_atom_site_disorder_group
Br1 Br 0.30958(2) 0.07561(5) 0.63773(2) 0.03782(17) Uani 1 1 d . . . . .
C1 C 0.37284(16) 0.1677(5) 0.78183(17) 0.0385(9) Uani 1 1 d . . . . .
B1 B 0.3720(2) 0.0795(7) 0.8418(2) 0.0464(12) Uani 1 1 d . . . . .
H1 H 0.3351(17) 0.011(5) 0.8401(17) 0.032(10) Uiso 1 1 d . . . . .
N1 N 0.36980(12) 0.2257(4) 0.73816(13) 0.0332(7) Uani 1 1 d . . . . .
Ni1 Ni 0.36159(2) 0.28804(7) 0.66014(2) 0.02521(19) Uani 1 1 d . . . . .
N3 N 0.3707(3) 0.2833(6) 0.9271(2) 0.093(2) Uani 1 1 d . . . . .
C3 C 0.3722(2) 0.1996(6) 0.89141(19) 0.0534(13) Uani 1 1 d . . . . .
N2 N 0.4549(2) -0.1089(6) 0.8594(2) 0.0764(16) Uani 1 1 d . . . . .
C2 C 0.42105(19) -0.0273(5) 0.85217(16) 0.0430(10) Uani 1 1 d . . . . .
N4 N 0.36372(12) 0.5877(4) 0.70804(13) 0.0293(7) Uani 1 1 d . . . . .
C4 C 0.38857(13) 0.4827(4) 0.67802(13) 0.0240(7) Uani 1 1 d . . . . .
N5 N 0.43275(11) 0.5523(4) 0.66455(12) 0.0274(6) Uani 1 1 d . . . . .
C5 C 0.39158(15) 0.7193(5) 0.71179(16) 0.0353(9) Uani 1 1 d . . . . .
H5 H 0.381904 0.808889 0.729846 0.042 Uiso 1 1 calc R U . . .
N7 N 0.39098(11) 0.2526(3) 0.54435(12) 0.0266(6) Uani 1 1 d . . . . .
C7 C 0.31462(15) 0.5634(5) 0.73660(16) 0.0337(8) Uani 1 1 d . . . . .
H7 H 0.299128 0.464830 0.723724 0.040 Uiso 1 1 calc R U . . .
N6 N 0.32949(12) 0.4172(3) 0.54691(12) 0.0273(6) Uani 1 1 d . . . . .
C6 C 0.43559(16) 0.6968(5) 0.68475(16) 0.0344(8) Uani 1 1 d . . . . .
H6 H 0.462926 0.766947 0.680590 0.041 Uiso 1 1 calc R U . . .
C9 C 0.27461(16) 0.6845(5) 0.71901(17) 0.0395(9) Uani 1 1 d . . . . .
H9A H 0.242899 0.668476 0.738678 0.059 Uiso 1 1 calc R U . . .
H9B H 0.265202 0.680980 0.677120 0.059 Uiso 1 1 calc R U . . .
H9C H 0.289823 0.782310 0.729848 0.059 Uiso 1 1 calc R U . . .
C8 C 0.32804(16) 0.5592(6) 0.80179(17) 0.0408(10) Uani 1 1 d . . . . .
H8A H 0.295825 0.541137 0.820329 0.061 Uiso 1 1 calc R U . . .
H8B H 0.343506 0.655026 0.815044 0.061 Uiso 1 1 calc R U . . .
H8C H 0.353423 0.478822 0.811993 0.061 Uiso 1 1 calc R U . . .
C10 C 0.47365(14) 0.4830(5) 0.63222(15) 0.0302(8) Uani 1 1 d . . . . .
H10 H 0.462949 0.377652 0.622823 0.036 Uiso 1 1 calc R U . . .
C11 C 0.52662(15) 0.4806(6) 0.66947(18) 0.0452(11) Uani 1 1 d . . . . .
H11A H 0.552684 0.427745 0.648934 0.068 Uiso 1 1 calc R U . . .
H11B H 0.522650 0.429305 0.705940 0.068 Uiso 1 1 calc R U . . .
H11C H 0.538576 0.583311 0.677485 0.068 Uiso 1 1 calc R U . . .
C12 C 0.47677(17) 0.5669(5) 0.57596(16) 0.0365(9) Uani 1 1 d . . . . .
H12A H 0.502474 0.517991 0.553709 0.055 Uiso 1 1 calc R U . . .
H12B H 0.487843 0.670149 0.584395 0.055 Uiso 1 1 calc R U . . .
H12C H 0.442003 0.566751 0.553478 0.055 Uiso 1 1 calc R U . . .
C13 C 0.36066(13) 0.3242(4) 0.58059(14) 0.0260(7) Uani 1 1 d . . . . .
C14 C 0.34016(16) 0.4060(5) 0.48996(15) 0.0331(8) Uani 1 1 d . . . . .
H14 H 0.323582 0.460975 0.458159 0.040 Uiso 1 1 calc R U . . .
C15 C 0.37794(15) 0.3040(5) 0.48804(15) 0.0326(8) Uani 1 1 d . . . . .
H15 H 0.393192 0.272159 0.454601 0.039 Uiso 1 1 calc R U . . .
C16 C 0.28876(14) 0.5146(5) 0.56753(15) 0.0309(8) Uani 1 1 d . . . . .
H16 H 0.287795 0.494920 0.609680 0.037 Uiso 1 1 calc R U . . .
C17 C 0.30350(18) 0.6765(5) 0.56058(17) 0.0406(9) Uani 1 1 d . . . . .
H17A H 0.275619 0.740487 0.573059 0.061 Uiso 1 1 calc R U . . .
H17B H 0.307616 0.696646 0.519927 0.061 Uiso 1 1 calc R U . . .
H17C H 0.336821 0.697381 0.584246 0.061 Uiso 1 1 calc R U . . .
C18 C 0.23505(16) 0.4736(6) 0.53672(18) 0.0429(10) Uani 1 1 d . . . . .
H18A H 0.207539 0.531375 0.553114 0.064 Uiso 1 1 calc R U . . .
H18B H 0.228594 0.366717 0.541714 0.064 Uiso 1 1 calc R U . . .
H18C H 0.234400 0.496336 0.495474 0.064 Uiso 1 1 calc R U . . .
C19 C 0.42841(14) 0.1307(5) 0.56006(15) 0.0305(8) Uani 1 1 d . . . . .
H19 H 0.433653 0.124012 0.603159 0.037 Uiso 1 1 calc R U . . .
C20 C 0.48205(15) 0.1647(5) 0.53865(17) 0.0368(9) Uani 1 1 d . . . . .
H20A H 0.506419 0.081916 0.548946 0.055 Uiso 1 1 calc R U . . .
H20B H 0.496449 0.256899 0.556723 0.055 Uiso 1 1 calc R U . . .
H20C H 0.477579 0.176982 0.496591 0.055 Uiso 1 1 calc R U . . .
C21 C 0.40603(15) -0.0170(5) 0.53700(18) 0.0358(9) Uani 1 1 d . . . . .
H21A H 0.429937 -0.098115 0.550777 0.054 Uiso 1 1 calc R U . . .
H21B H 0.402315 -0.014971 0.494682 0.054 Uiso 1 1 calc R U . . .
H21C H 0.371371 -0.033268 0.550626 0.054 Uiso 1 1 calc R U . . .

loop_
_atom_site_aniso_label
_atom_site_aniso_U_11
_atom_site_aniso_U_22
_atom_site_aniso_U_33
_atom_site_aniso_U_23
_atom_site_aniso_U_13
_atom_site_aniso_U_12
Br1 0.0384(3) 0.0413(3) 0.0356(3) -0.00171(16) 0.01243(17) -0.00971(17)
C1 0.034(2) 0.049(2) 0.032(2) 0.0076(18) 0.0043(15) 0.0038(18)
B1 0.047(3) 0.054(3) 0.039(3) 0.016(2) 0.008(2) 0.002(2)
N1 0.0300(16) 0.0445(19) 0.0250(16) 0.0052(14) 0.0020(12) 0.0023(14)
Ni1 0.0227(3) 0.0328(4) 0.0205(3) 0.0030(2) 0.0037(2) -0.0006(2)
N3 0.171(6) 0.066(3) 0.051(3) 0.013(2) 0.056(3) 0.042(4)
C3 0.069(3) 0.058(3) 0.037(2) 0.016(2) 0.023(2) 0.023(3)
N2 0.108(4) 0.066(3) 0.051(3) -0.004(2) -0.008(3) 0.044(3)
C2 0.061(3) 0.045(2) 0.0222(18) -0.0005(16) -0.0008(17) 0.009(2)
N4 0.0242(15) 0.0384(18) 0.0263(14) -0.0022(12) 0.0074(11) -0.0015(13)
C4 0.0205(15) 0.0325(18) 0.0190(15) 0.0003(13) 0.0023(12) -0.0023(14)
N5 0.0253(15) 0.0335(17) 0.0237(14) -0.0034(12) 0.0036(11) -0.0015(13)
C5 0.034(2) 0.040(2) 0.0336(19) -0.0099(16) 0.0089(15) -0.0054(17)
N7 0.0266(15) 0.0310(16) 0.0227(13) 0.0011(12) 0.0048(11) 0.0013(13)
C7 0.0239(18) 0.045(2) 0.0330(19) -0.0018(16) 0.0064(14) 0.0000(16)
N6 0.0272(15) 0.0336(17) 0.0214(14) 0.0027(12) 0.0041(11) 0.0023(13)
C6 0.034(2) 0.036(2) 0.0344(19) -0.0044(16) 0.0074(15) -0.0075(17)
C9 0.029(2) 0.054(3) 0.036(2) 0.0010(18) 0.0072(15) 0.0073(18)
C8 0.031(2) 0.062(3) 0.031(2) 0.0027(18) 0.0103(15) 0.0024(19)
C10 0.0230(17) 0.041(2) 0.0273(17) -0.0045(15) 0.0062(14) -0.0038(16)
C11 0.0246(19) 0.073(3) 0.037(2) -0.010(2) 0.0006(16) 0.002(2)
C12 0.040(2) 0.041(2) 0.0300(19) -0.0028(16) 0.0132(16) -0.0065(18)
C13 0.0230(16) 0.0310(18) 0.0243(16) -0.0012(14) 0.0041(13) -0.0034(14)
C14 0.036(2) 0.041(2) 0.0218(17) 0.0013(15) 0.0040(14) -0.0010(17)
C15 0.037(2) 0.041(2) 0.0200(16) -0.0033(15) 0.0059(14) -0.0029(17)
C16 0.0294(18) 0.039(2) 0.0245(16) 0.0023(15) 0.0020(13) 0.0081(16)
C17 0.052(3) 0.036(2) 0.034(2) 0.0011(17) 0.0066(17) 0.0071(19)
C18 0.030(2) 0.058(3) 0.040(2) -0.0064(19) -0.0019(16) 0.0047(19)
C19 0.0239(18) 0.039(2) 0.0298(17) -0.0009(15) 0.0071(14) 0.0028(16)
C20 0.031(2) 0.040(2) 0.041(2) -0.0084(17) 0.0104(16) -0.0024(17)
C21 0.0302(19) 0.034(2) 0.045(2) -0.0020(17) 0.0097(16) 0.0000(16)

loop_
_atom_type_symbol
_atom_type_description
_atom_type_scat_dispersion_real
_atom_type_scat_dispersion_imag
_atom_type_scat_source
C C 0.0181 0.0091 'International Tables Vol C Tables 4.2.6.8 and 6.1.1.4'
H H 0.0000 0.0000 'International Tables Vol C Tables 4.2.6.8 and 6.1.1.4'
B B 0.0090 0.0039 'International Tables Vol C Tables 4.2.6.8 and 6.1.1.4'
N N 0.0311 0.0180 'International Tables Vol C Tables 4.2.6.8 and 6.1.1.4'
Ni Ni -3.0029 0.5091 'International Tables Vol C Tables 4.2.6.8 and 6.1.1.4'
Br Br -0.6763 1.2805 'International Tables Vol C Tables 4.2.6.8 and 6.1.1.4'

loop_
_geom_angle_atom_site_label_1
_geom_angle_atom_site_label_2
_geom_angle_atom_site_label_3
_geom_angle
_geom_angle_site_symmetry_1
_geom_angle_site_symmetry_3
_geom_angle_publ_flag
N1 C1 B1 174.8(4) . . ?
C2 B1 C3 111.1(4) . . ?
C2 B1 C1 110.4(4) . . ?
C3 B1 C1 107.6(4) . . ?
C2 B1 H1 109(2) . . ?
C3 B1 H1 110(2) . . ?
C1 B1 H1 109(2) . . ?
C1 N1 Ni1 169.8(4) . . ?
C13 Ni1 N1 170.78(15) . . ?
C13 Ni1 C4 91.40(15) . . ?
N1 Ni1 C4 93.40(14) . . ?
C13 Ni1 Br1 88.42(11) . . ?
N1 Ni1 Br1 88.69(11) . . ?
C4 Ni1 Br1 166.86(11) . . ?
N3 C3 B1 177.6(7) . . ?
N2 C2 B1 177.1(6) . . ?
C4 N4 C5 111.0(3) . . ?
C4 N4 C7 125.7(3) . . ?
C5 N4 C7 123.2(3) . . ?
N5 C4 N4 104.1(3) . . ?
N5 C4 Ni1 131.4(3) . . ?
N4 C4 Ni1 124.5(3) . . ?
C4 N5 C6 111.7(3) . . ?
C4 N5 C10 124.8(3) . . ?
C6 N5 C10 123.5(3) . . ?
C6 C5 N4 106.8(3) . . ?
C6 C5 H5 126.6 . . ?
N4 C5 H5 126.6 . . ?
C13 N7 C15 109.4(3) . . ?
C13 N7 C19 126.2(3) . . ?
C15 N7 C19 124.2(3) . . ?
N4 C7 C9 110.3(3) . . ?
N4 C7 C8 109.7(3) . . ?
C9 C7 C8 111.2(3) . . ?
N4 C7 H7 108.5 . . ?
C9 C7 H7 108.5 . . ?
C8 C7 H7 108.5 . . ?
C13 N6 C14 110.5(3) . . ?
C13 N6 C16 124.7(3) . . ?
C14 N6 C16 124.8(3) . . ?
C5 C6 N5 106.4(3) . . ?
C5 C6 H6 126.8 . . ?
N5 C6 H6 126.8 . . ?
C7 C9 H9A 109.5 . . ?
C7 C9 H9B 109.5 . . ?
H9A C9 H9B 109.5 . . ?
C7 C9 H9C 109.5 . . ?
H9A C9 H9C 109.5 . . ?
H9B C9 H9C 109.5 . . ?
C7 C8 H8A 109.5 . . ?
C7 C8 H8B 109.5 . . ?
H8A C8 H8B 109.5 . . ?
C7 C8 H8C 109.5 . . ?
H8A C8 H8C 109.5 . . ?
H8B C8 H8C 109.5 . . ?
N5 C10 C12 109.5(3) . . ?
N5 C10 C11 110.1(3) . . ?
C12 C10 C11 112.0(3) . . ?
N5 C10 H10 108.4 . . ?
C12 C10 H10 108.4 . . ?
C11 C10 H10 108.4 . . ?
C10 C11 H11A 109.5 . . ?
C10 C11 H11B 109.5 . . ?
H11A C11 H11B 109.5 . . ?
C10 C11 H11C 109.5 . . ?
H11A C11 H11C 109.5 . . ?
H11B C11 H11C 109.5 . . ?
C10 C12 H12A 109.5 . . ?
C10 C12 H12B 109.5 . . ?
H12A C12 H12B 109.5 . . ?
C10 C12 H12C 109.5 . . ?
H12A C12 H12C 109.5 . . ?
H12B C12 H12C 109.5 . . ?
N6 C13 N7 105.6(3) . . ?
N6 C13 Ni1 128.9(3) . . ?
N7 C13 Ni1 125.5(3) . . ?
C15 C14 N6 107.3(3) . . ?
C15 C14 H14 126.4 . . ?
N6 C14 H14 126.4 . . ?
C14 C15 N7 107.2(3) . . ?
C14 C15 H15 126.4 . . ?
N7 C15 H15 126.4 . . ?
N6 C16 C17 110.0(3) . . ?
N6 C16 C18 109.4(3) . . ?
C17 C16 C18 113.7(3) . . ?
N6 C16 H16 107.8 . . ?
C17 C16 H16 107.8 . . ?
C18 C16 H16 107.8 . . ?
C16 C17 H17A 109.5 . . ?
C16 C17 H17B 109.5 . . ?
H17A C17 H17B 109.5 . . ?
C16 C17 H17C 109.5 . . ?
H17A C17 H17C 109.5 . . ?
H17B C17 H17C 109.5 . . ?
C16 C18 H18A 109.5 . . ?
C16 C18 H18B 109.5 . . ?
H18A C18 H18B 109.5 . . ?
C16 C18 H18C 109.5 . . ?
H18A C18 H18C 109.5 . . ?
H18B C18 H18C 109.5 . . ?
N7 C19 C21 110.5(3) . . ?
N7 C19 C20 110.4(3) . . ?
C21 C19 C20 111.9(3) . . ?
N7 C19 H19 108.0 . . ?
C21 C19 H19 108.0 . . ?
C20 C19 H19 108.0 . . ?
C19 C20 H20A 109.5 . . ?
C19 C20 H20B 109.5 . . ?
H20A C20 H20B 109.5 . . ?
C19 C20 H20C 109.5 . . ?
H20A C20 H20C 109.5 . . ?
H20B C20 H20C 109.5 . . ?
C19 C21 H21A 109.5 . . ?
C19 C21 H21B 109.5 . . ?
H21A C21 H21B 109.5 . . ?
C19 C21 H21C 109.5 . . ?
H21A C21 H21C 109.5 . . ?
H21B C21 H21C 109.5 . . ?

loop_
_geom_bond_atom_site_label_1
_geom_bond_atom_site_label_2
_geom_bond_distance
_geom_bond_site_symmetry_2
_geom_bond_publ_flag
Br1 Ni1 2.3449(7) . ?
C1 N1 1.137(5) . ?
C1 B1 1.606(6) . ?
B1 C2 1.572(7) . ?
B1 C3 1.578(8) . ?
B1 H1 1.12(4) . ?
N1 Ni1 1.891(3) . ?
Ni1 C13 1.878(3) . ?
Ni1 C4 1.904(4) . ?
N3 C3 1.122(7) . ?
N2 C2 1.129(6) . ?
N4 C4 1.366(5) . ?
N4 C5 1.373(5) . ?
N4 C7 1.493(5) . ?
C4 N5 1.352(5) . ?
N5 C6 1.376(5) . ?
N5 C10 1.484(5) . ?
C5 C6 1.357(6) . ?
C5 H5 0.9500 . ?
N7 C13 1.363(5) . ?
N7 C15 1.396(5) . ?
N7 C19 1.470(5) . ?
C7 C9 1.514(6) . ?
C7 C8 1.520(5) . ?
C7 H7 1.0000 . ?
N6 C13 1.344(5) . ?
N6 C14 1.385(5) . ?
N6 C16 1.474(5) . ?
C6 H6 0.9500 . ?
C9 H9A 0.9800 . ?
C9 H9B 0.9800 . ?
C9 H9C 0.9800 . ?
C8 H8A 0.9800 . ?
C8 H8B 0.9800 . ?
C8 H8C 0.9800 . ?
C10 C12 1.519(5) . ?
C10 C11 1.525(5) . ?
C10 H10 1.0000 . ?
C11 H11A 0.9800 . ?
C11 H11B 0.9800 . ?
C11 H11C 0.9800 . ?
C12 H12A 0.9800 . ?
C12 H12B 0.9800 . ?
C12 H12C 0.9800 . ?
C14 C15 1.331(6) . ?
C14 H14 0.9500 . ?
C15 H15 0.9500 . ?
C16 C17 1.510(6) . ?
C16 C18 1.521(5) . ?
C16 H16 1.0000 . ?
C17 H17A 0.9800 . ?
C17 H17B 0.9800 . ?
C17 H17C 0.9800 . ?
C18 H18A 0.9800 . ?
C18 H18B 0.9800 . ?
C18 H18C 0.9800 . ?
C19 C21 1.515(6) . ?
C19 C20 1.534(5) . ?
C19 H19 1.0000 . ?
C20 H20A 0.9800 . ?
C20 H20B 0.9800 . ?
C20 H20C 0.9800 . ?
C21 H21A 0.9800 . ?
C21 H21B 0.9800 . ?
C21 H21C 0.9800 . ?
